data_7042717
loop_
_publ_author_name
'Figueroa, Joshua S.'
'Agnew, Douglas W.'
'Moore, Curtis E.'
'Rheingold, Arnold L.'

_publ_section_title
;
 Comparison of Nucleophilic- and Radical-Based Routes to the Formation of
 Manganese-Main Group Element Single Bonds
;
_journal_name_full 'Dalton Trans.'
_journal_paper_doi 10.1039/C7DT01102D
_journal_year 2017
_chemical_formula_moiety 'C65 H74 F2 Mn N2 O3 Sb, 2(C5 H5 N)'
_chemical_formula_sum 'C75 H84 F2 Mn N4 O3 Sb'
_chemical_formula_weight 1304.15
_chemical_name_common Mn(SbF2)(CO)3(CNArDipp2)2_2(pyr)
_space_group_crystal_system monoclinic
_space_group_IT_number 14
_space_group_name_Hall '-P 2ybc'
_space_group_name_H-M_alt 'P 1 21/c 1'
_symmetry_space_group_name_Hall '-P 2ybc'
_symmetry_space_group_name_H-M 'P 1 21/c 1'
_atom_sites_solution_hydrogens geom
_atom_sites_solution_primary direct
_audit_creation_date 2016-10-27
_audit_creation_method
;
Olex2 1.2-beta
(compiled 2016.09.09 svn.r3337 for OlexSys, GUI svn.r5227)
;
_audit_update_record
;
2017-03-20 deposited with the CCDC.
2017-04-18 downloaded from the CCDC.
;
_cell_angle_alpha 90
_cell_angle_beta 101.8090(10)
_cell_angle_gamma 90
_cell_formula_units_Z 4
_cell_length_a 15.9656(4)
_cell_length_b 17.3952(4)
_cell_length_c 25.1885(6)
_cell_measurement_reflns_used 9853
_cell_measurement_temperature 100
_cell_measurement_theta_max 25.908
_cell_measurement_theta_min 2.217
_cell_volume 6847.4(3)
_computing_cell_refinement 'SAINT v8.34A (Bruker, 2013)'
_computing_data_collection 'APEX2 v2013.6-2 (Bruker, 2013)'
_computing_data_reduction 'SAINT v8.34A (Bruker, 2013)'
_computing_molecular_graphics 'Olex2 (Dolomanov et al., 2009)'
_computing_publication_material 'Olex2 (Dolomanov et al., 2009)'
_computing_structure_refinement 'XL (Sheldrick, 2008)'
_computing_structure_solution 'SIR2004 (Burla et al., 2007)'
_diffrn_ambient_temperature 100.0
_diffrn_detector 'Bruker APEX-II CCD'
_diffrn_detector_area_resol_mean 7.9
_diffrn_detector_type 'CCD Area Detector'
_diffrn_measured_fraction_theta_full 1.000
_diffrn_measured_fraction_theta_max 0.994
_diffrn_measurement_device 'Kappa Four-Circle Diffractometer'
_diffrn_measurement_device_type 'Bruker APEX II Ultra'
_diffrn_measurement_method '\w and \f scans'
_diffrn_radiation_monochromator 'Double Bounce Multilayer Mirrors'
_diffrn_radiation_probe x-ray
_diffrn_radiation_type MoK\a
_diffrn_radiation_wavelength 0.71073
_diffrn_reflns_av_R_equivalents 0.0382
_diffrn_reflns_av_unetI/netI 0.0355
_diffrn_reflns_Laue_measured_fraction_full 1.000
_diffrn_reflns_Laue_measured_fraction_max 0.994
_diffrn_reflns_limit_h_max 19
_diffrn_reflns_limit_h_min -19
_diffrn_reflns_limit_k_max 21
_diffrn_reflns_limit_k_min -21
_diffrn_reflns_limit_l_max 31
_diffrn_reflns_limit_l_min -30
_diffrn_reflns_number 55310
_diffrn_reflns_point_group_measured_fraction_full 1.000
_diffrn_reflns_point_group_measured_fraction_max 0.994
_diffrn_reflns_theta_full 26.000
_diffrn_reflns_theta_max 26.120
_diffrn_reflns_theta_min 1.303
_diffrn_source 'Micro Focus Rotating Anode'
_diffrn_source_type 'Bruker TXS'
_diffrn_standards_number 0
_exptl_absorpt_coefficient_mu 0.633
_exptl_absorpt_correction_T_max 0.7453
_exptl_absorpt_correction_T_min 0.6909
_exptl_absorpt_correction_type multi-scan
_exptl_absorpt_process_details
'SADABS-2014/4 (Bruker,2014/4) was used for absorption correction. wR2(int) was 0.1079 before and 0.0442 after correction. The Ratio of minimum to maximum transmission is 0.9270. The \l/2 correction factor is 0.00150.'
_exptl_crystal_colour 'clear orange'
_exptl_crystal_colour_lustre clear
_exptl_crystal_colour_primary orange
_exptl_crystal_density_diffrn 1.265
_exptl_crystal_description block
_exptl_crystal_F_000 2720
_exptl_crystal_recrystallization_method 'Grown from saturated pyridine solution at -40C'
_exptl_crystal_size_max 0.12
_exptl_crystal_size_mid 0.1
_exptl_crystal_size_min 0.08
_refine_diff_density_max 0.672
_refine_diff_density_min -1.205
_refine_diff_density_rms 0.088
_refine_ls_extinction_method none
_refine_ls_goodness_of_fit_ref 1.032
_refine_ls_hydrogen_treatment constr
_refine_ls_matrix_type full
_refine_ls_number_parameters 838
_refine_ls_number_reflns 13552
_refine_ls_number_restraints 72
_refine_ls_restrained_S_all 1.031
_refine_ls_R_factor_all 0.0585
_refine_ls_R_factor_gt 0.0445
_refine_ls_shift/su_max 0.001
_refine_ls_shift/su_mean 0.000
_refine_ls_structure_factor_coef Fsqd
_refine_ls_weighting_details 'w=1/[\s^2^(Fo^2^)+(0.0678P)^2^+10.8995P] where P=(Fo^2^+2Fc^2^)/3'
_refine_ls_weighting_scheme calc
_refine_ls_wR_factor_gt 0.1213
_refine_ls_wR_factor_ref 0.1308
_reflns_Friedel_coverage 0.000
_reflns_number_gt 10944
_reflns_number_total 13552
_reflns_threshold_expression 'I > 2\s(I)'
_cod_data_source_file c7dt01102d2.cif
_cod_data_source_block jfig1141
_cod_depositor_comments
;
The following automatic conversions were performed:

'_diffrn_radiation_probe' value 'X-ray' changed to 'x-ray' according
to
/home/data/users/saulius/crontab/automatic-downloads/rss-feeds/RSC/lib/dictionaries/cif_core.dic
dictionary named 'cif_core.dic' version 2.4.2 from 2011-04-26.

Automatic conversion script
Id: cif_fix_values 4973 2017-02-22 13:04:09Z antanas 
;
_cod_database_code 7042717
_shelx_space_group_comment
;
The symmetry employed for this shelxl refinement is uniquely defined
by the following loop, which should always be used as a source of
symmetry information in preference to the above space-group names.
They are only intended as comments.
;
_olex2_refinement_description
;
1. Fixed Uiso
 At 1.2 times of:
  All C(H) groups, All C(H,H) groups
 At 1.5 times of:
  All C(H,H,H) groups
2. Uiso/Uaniso restraints and constraints
Uanis(F2A) = Uanis(F1) = Uanis(F1A) = Uanis(F2)
Uanis(C16A) = Uanis(C16) = Uanis(C15) = Uanis(C15A)
3. Rigid body (RIGU) restrains
 C14S, N3S, C11S, C13S, C15S, C12S
 with sigma for 1-2 distances of 0.004 and sigma for 1-3 distances of 0.004
 C7S, C8S, C9S, C10S, N2S, C6S
 with sigma for 1-2 distances of 0.004 and sigma for 1-3 distances of 0.004
4. Others
 Sof(F1A)=Sof(F2A)=1-FVAR(1)
 Sof(F2)=Sof(F1)=FVAR(1)
 Sof(H14A)=Sof(C15A)=Sof(H15D)=Sof(H15E)=Sof(H15F)=Sof(C16A)=Sof(H16D)=
 Sof(H16E)=Sof(H16F)=1-FVAR(2)
 Sof(H14)=Sof(C16)=Sof(H16A)=Sof(H16B)=Sof(H16C)=Sof(C15)=Sof(H15A)=Sof(H15B)=
 Sof(H15C)=FVAR(2)
 Sof(C7S)=Sof(H7S)=Sof(C8S)=Sof(H8S)=Sof(C9S)=Sof(H9S)=Sof(C10S)=Sof(H10S)=
 Sof(N2S)=Sof(C6S)=Sof(H6S)=1-FVAR(3)
 Sof(N3S)=Sof(C11S)=Sof(H11S)=Sof(C13S)=Sof(H13S)=Sof(C12S)=Sof(H12S)=
 Sof(C15S)=Sof(H15S)=Sof(C14S)=Sof(H14S)=FVAR(3)
5.a Ternary CH refined with riding coordinates:
 C33(H33), C26(H26), C44(H44), C51(H51), C21(H21), C63(H63), C56(H56),
 C14(H14), C14(H14A)
5.b Aromatic/amide H refined with riding coordinates:
 C39(H39), C40(H40), C10(H10), C9(H9), C38(H38), C8(H8), C61(H61), C59(H59),
 C30(H30), C29(H29), C60(H60), C31(H31), C17(H17), C18(H18), C47(H47), C49(H49),
  C19(H19), C5S(H5S), C48(H48), C1S(H1S), C2S(H2S), C3S(H3S), C4S(H4S),
 C11S(H11S), C13S(H13S), C12S(H12S), C15S(H15S), C14S(H14S), C7S(H7S), C8S(H8S),
  C9S(H9S), C10S(H10S), C6S(H6S)
5.c Fitted hexagon refined as free rotating group:
 C7S(C8S,C9S,C10S,N2S,C6S)
5.d Idealised Me refined as rotating group:
 C64(H64A,H64B,H64C), C53(H53A,H53B,H53C), C46(H46A,H46B,H46C), C65(H65A,H65B,
 H65C), C52(H52A,H52B,H52C), C27(H27A,H27B,H27C), C34(H34A,H34B,H34C), C28(H28A,
 H28B,H28C), C45(H45A,H45B,H45C), C58(H58A,H58B,H58C), C35(H35A,H35B,H35C),
 C57(H57A,H57B,H57C), C23(H23A,H23B,H23C), C22(H22A,H22B,H22C), C16(H16A,H16B,
 H16C), C15(H15A,H15B,H15C), C15A(H15D,H15E,H15F), C16A(H16D,H16E,H16F)
;
_shelx_shelxl_version_number 2014/7
_olex2_submission_original_sample_id JFig1141
_olex2_submission_special_instructions 'No special instructions were received'

loop_
_space_group_symop_operation_xyz
'x, y, z'
'-x, y+1/2, -z+1/2'
'-x, -y, -z'
'x, -y-1/2, z-1/2'

loop_
_atom_site_label
_atom_site_type_symbol
_atom_site_fract_x
_atom_site_fract_y
_atom_site_fract_z
_atom_site_U_iso_or_equiv
_atom_site_adp_type
_atom_site_occupancy
_atom_site_site_symmetry_order
_atom_site_calc_flag
_atom_site_refinement_flags_posn
_atom_site_refinement_flags_adp
_atom_site_refinement_flags_occupancy
_atom_site_disorder_assembly
_atom_site_disorder_group
Sb1 Sb 0.22946(2) 0.28032(2) 0.41581(2) 0.02982(9) Uani 1 1 d . . . . .
Mn1 Mn 0.28054(3) 0.34108(2) 0.33312(2) 0.01347(11) Uani 1 1 d . . . . .
N1 N 0.39493(14) 0.20020(13) 0.33385(9) 0.0113(5) Uani 1 1 d . . . . .
N2 N 0.15810(14) 0.47343(13) 0.34162(9) 0.0115(5) Uani 1 1 d . . . . .
F1A F 0.1398(2) 0.35360(19) 0.42359(15) 0.0426(6) Uani 0.785(4) 1 d . . P A 1
O1 O 0.13685(17) 0.25852(15) 0.26271(12) 0.0427(7) Uani 1 1 d . . . . .
C6 C 0.45115(16) 0.13848(15) 0.33391(10) 0.0100(5) Uani 1 1 d . . . . .
O2 O 0.41631(17) 0.41792(16) 0.41490(14) 0.0528(8) Uani 1 1 d . . . . .
C7 C 0.45579(16) 0.08276(15) 0.37464(10) 0.0099(5) Uani 1 1 d . . . . .
C36 C 0.10194(16) 0.53473(15) 0.34293(11) 0.0105(5) Uani 1 1 d . . . . .
C11 C 0.49985(17) 0.13505(15) 0.29373(10) 0.0107(5) Uani 1 1 d . . . . .
O3 O 0.3407(2) 0.40625(18) 0.24034(15) 0.0622(10) Uani 1 1 d . . . . .
N1S N 0.83351(19) 0.19194(17) 0.53474(11) 0.0300(6) Uani 1 1 d . . . . .
C5 C 0.35125(17) 0.25323(16) 0.33399(11) 0.0123(5) Uani 1 1 d . . . . .
C24 C 0.39968(17) 0.08686(15) 0.41541(10) 0.0104(5) Uani 1 1 d . . . . .
C32 C 0.43073(18) 0.12128(15) 0.46601(11) 0.0141(6) Uani 1 1 d . . . . .
C41 C 0.12377(17) 0.59009(15) 0.38398(10) 0.0108(5) Uani 1 1 d . . . . .
C4 C 0.20478(17) 0.42363(16) 0.33830(11) 0.0124(5) Uani 1 1 d . . . . .
C33 C 0.51872(18) 0.15870(16) 0.47914(11) 0.0162(6) Uani 1 1 d . . . . .
H33 H 0.5443 0.1543 0.4462 0.019 Uiso 1 1 calc R . . . .
C39 C -0.00321(19) 0.65974(16) 0.34200(12) 0.0175(6) Uani 1 1 d . . . . .
H39 H -0.0397 0.7030 0.3416 0.021 Uiso 1 1 calc R . . . .
C62 C -0.03302(17) 0.41236(16) 0.26643(11) 0.0139(6) Uani 1 1 d . . . . .
C40 C 0.06988(18) 0.65289(16) 0.38264(11) 0.0142(6) Uani 1 1 d . . . . .
H40 H 0.0830 0.6916 0.4097 0.017 Uiso 1 1 calc R . . . .
C10 C 0.55631(18) 0.07357(16) 0.29554(11) 0.0148(6) Uani 1 1 d . . . . .
H10 H 0.5897 0.0690 0.2685 0.018 Uiso 1 1 calc R . . . .
C25 C 0.31720(17) 0.05522(16) 0.40264(11) 0.0141(6) Uani 1 1 d . . . . .
C9 C 0.56417(19) 0.01880(16) 0.33663(12) 0.0170(6) Uani 1 1 d . . . . .
H9 H 0.6040 -0.0221 0.3380 0.020 Uiso 1 1 calc R . . . .
C42 C 0.20630(17) 0.58285(15) 0.42465(11) 0.0118(5) Uani 1 1 d . . . . .
C12 C 0.49064(17) 0.19499(15) 0.24990(11) 0.0117(5) Uani 1 1 d . . . . .
F2A F 0.14458(19) 0.21155(15) 0.37939(12) 0.0426(6) Uani 0.785(4) 1 d . . P A 1
C13 C 0.43290(19) 0.18299(17) 0.20080(11) 0.0176(6) Uani 1 1 d . . . . .
C43 C 0.28268(18) 0.60565(16) 0.40910(12) 0.0152(6) Uani 1 1 d . . . . .
C38 C -0.02330(18) 0.60390(16) 0.30206(11) 0.0162(6) Uani 1 1 d . . . . .
H38 H -0.0734 0.6095 0.2745 0.019 Uiso 1 1 calc R . . . .
C37 C 0.02882(17) 0.53978(15) 0.30170(11) 0.0122(5) Uani 1 1 d . . . . .
C8 C 0.51445(18) 0.02342(16) 0.37546(11) 0.0141(6) Uani 1 1 d . . . . .
H8 H 0.5204 -0.0145 0.4031 0.017 Uiso 1 1 calc R . . . .
C26 C 0.28213(18) 0.02013(17) 0.34720(11) 0.0178(6) Uani 1 1 d . . . . .
H26 H 0.3213 0.0351 0.3227 0.021 Uiso 1 1 calc R . . . .
C44 C 0.2814(2) 0.64183(17) 0.35405(12) 0.0193(6) Uani 1 1 d . . . . .
H44 H 0.2268 0.6260 0.3294 0.023 Uiso 1 1 calc R . . . .
C61 C -0.05413(19) 0.36008(17) 0.22372(12) 0.0190(6) Uani 1 1 d . . . . .
H61 H -0.0837 0.3142 0.2288 0.023 Uiso 1 1 calc R . . . .
C20 C 0.54026(18) 0.26204(16) 0.25878(11) 0.0155(6) Uani 1 1 d . . . . .
C59 C 0.0118(2) 0.44005(17) 0.16663(12) 0.0204(6) Uani 1 1 d . . . . .
H59 H 0.0279 0.4485 0.1328 0.025 Uiso 1 1 calc R . . . .
C30 C 0.2981(2) 0.08828(19) 0.49263(12) 0.0233(7) Uani 1 1 d . . . . .
H30 H 0.2636 0.0881 0.5192 0.028 Uiso 1 1 calc R . . . .
C51 C 0.1258(2) 0.53146(18) 0.49519(12) 0.0213(6) Uani 1 1 d . . . . .
H51 H 0.0815 0.5185 0.4622 0.026 Uiso 1 1 calc R . . . .
C29 C 0.26774(19) 0.05605(19) 0.44232(12) 0.0219(6) Uani 1 1 d . . . . .
H29 H 0.2121 0.0340 0.4345 0.026 Uiso 1 1 calc R . . . .
C54 C 0.00984(17) 0.48051(16) 0.25760(11) 0.0132(5) Uani 1 1 d . . . . .
C60 C -0.0325(2) 0.37422(17) 0.17403(12) 0.0200(6) Uani 1 1 d . . . . .
H60 H -0.0483 0.3386 0.1451 0.024 Uiso 1 1 calc R . . . .
C50 C 0.20759(18) 0.55351(16) 0.47677(12) 0.0167(6) Uani 1 1 d . . . . .
C31 C 0.37874(19) 0.12080(17) 0.50413(11) 0.0190(6) Uani 1 1 d . . . . .
H31 H 0.3991 0.1433 0.5387 0.023 Uiso 1 1 calc R . . . .
C21 C 0.6027(2) 0.27664(17) 0.31188(12) 0.0201(6) Uani 1 1 d . . . . .
H21 H 0.5907 0.2381 0.3388 0.024 Uiso 1 1 calc R . . . .
C55 C 0.03346(19) 0.49434(17) 0.20782(12) 0.0185(6) Uani 1 1 d . . . . .
C17 C 0.4276(2) 0.23828(18) 0.16011(12) 0.0220(7) Uani 1 1 d . . . . .
H17 H 0.3889 0.2308 0.1264 0.026 Uiso 1 1 calc R . . . .
C18 C 0.4774(2) 0.30354(18) 0.16791(12) 0.0217(6) Uani 1 1 d . . . . .
H18 H 0.4734 0.3403 0.1396 0.026 Uiso 1 1 calc R . . . .
C47 C 0.35983(19) 0.59802(17) 0.44675(13) 0.0216(6) Uani 1 1 d . . . . .
H47 H 0.4118 0.6128 0.4368 0.026 Uiso 1 1 calc R . . . .
C63 C -0.05965(19) 0.39738(16) 0.31992(12) 0.0177(6) Uani 1 1 d . . . . .
H63 H -0.0173 0.4238 0.3490 0.021 Uiso 1 1 calc R . . . .
N3S N 0.1100(4) 0.0953(3) 0.55653(18) 0.0386(17) Uani 0.877(8) 1 d . U P B 1
C49 C 0.2866(2) 0.54784(18) 0.51276(13) 0.0242(7) Uani 1 1 d . . . . .
H49 H 0.2887 0.5286 0.5483 0.029 Uiso 1 1 calc R . . . .
C19 C 0.5329(2) 0.31540(17) 0.21678(12) 0.0200(6) Uani 1 1 d . . . . .
H19 H 0.5667 0.3608 0.2220 0.024 Uiso 1 1 calc R . . . .
C1 C 0.1900(2) 0.28917(18) 0.28930(14) 0.0242(7) Uani 1 1 d . . . . .
C5S C 0.7733(2) 0.23201(19) 0.50146(13) 0.0262(7) Uani 1 1 d . . . . .
H5S H 0.7587 0.2813 0.5130 0.031 Uiso 1 1 calc R . . . .
C48 C 0.3618(2) 0.56967(19) 0.49768(14) 0.0262(7) Uani 1 1 d . . . . .
H48 H 0.4148 0.5650 0.5227 0.031 Uiso 1 1 calc R . . . .
C1S C 0.8518(2) 0.1229(2) 0.51719(15) 0.0328(8) Uani 1 1 d . . . . .
H1S H 0.8941 0.0930 0.5403 0.039 Uiso 1 1 calc R . . . .
C56 C 0.0854(2) 0.56497(19) 0.19850(13) 0.0298(8) Uani 1 1 d . . . . .
H56 H 0.0837 0.6024 0.2284 0.036 Uiso 1 1 calc R . . . .
C64 C -0.1478(2) 0.43351(19) 0.31913(14) 0.0269(7) Uani 1 1 d . . . . .
H64A H -0.1443 0.4894 0.3149 0.040 Uiso 1 1 calc GR . . . .
H64B H -0.1657 0.4218 0.3532 0.040 Uiso 1 1 calc GR . . . .
H64C H -0.1897 0.4124 0.2887 0.040 Uiso 1 1 calc GR . . . .
C14 C 0.3744(2) 0.1126(2) 0.19145(13) 0.0341(9) Uani 1 1 d . . . . .
H14 H 0.3924 0.0764 0.2225 0.041 Uiso 0.64(3) 1 calc R . P C 1
H14A H 0.3968 0.0779 0.2228 0.041 Uiso 0.36(3) 1 calc R . P C 2
C53 C 0.0933(2) 0.6005(2) 0.52319(14) 0.0287(7) Uani 1 1 d . . . . .
H53A H 0.1369 0.6158 0.5547 0.043 Uiso 1 1 calc GR . . . .
H53B H 0.0406 0.5863 0.5350 0.043 Uiso 1 1 calc GR . . . .
H53C H 0.0816 0.6436 0.4977 0.043 Uiso 1 1 calc GR . . . .
C46 C 0.2807(3) 0.72976(19) 0.35829(14) 0.0318(8) Uani 1 1 d . . . . .
H46A H 0.2307 0.7461 0.3724 0.048 Uiso 1 1 calc GR . . . .
H46B H 0.2778 0.7522 0.3223 0.048 Uiso 1 1 calc GR . . . .
H46C H 0.3330 0.7471 0.3828 0.048 Uiso 1 1 calc GR . . . .
C3 C 0.3190(2) 0.38295(19) 0.27404(17) 0.0340(9) Uani 1 1 d . . . . .
C65 C -0.0600(2) 0.31212(18) 0.33480(13) 0.0244(7) Uani 1 1 d . . . . .
H65A H -0.1056 0.2857 0.3093 0.037 Uiso 1 1 calc GR . . . .
H65B H -0.0702 0.3068 0.3717 0.037 Uiso 1 1 calc GR . . . .
H65C H -0.0046 0.2892 0.3329 0.037 Uiso 1 1 calc GR . . . .
C2 C 0.3643(2) 0.38867(18) 0.38408(16) 0.0298(8) Uani 1 1 d . . . . .
C52 C 0.1369(2) 0.4616(2) 0.53310(14) 0.0297(8) Uani 1 1 d . . . . .
H52A H 0.1633 0.4194 0.5166 0.045 Uiso 1 1 calc GR . . . .
H52B H 0.0809 0.4452 0.5391 0.045 Uiso 1 1 calc GR . . . .
H52C H 0.1737 0.4754 0.5679 0.045 Uiso 1 1 calc GR . . . .
C2S C 0.8139(3) 0.0920(2) 0.46801(15) 0.0343(9) Uani 1 1 d . . . . .
H2S H 0.8299 0.0426 0.4575 0.041 Uiso 1 1 calc R . . . .
C27 C 0.1934(2) 0.0500(2) 0.32221(15) 0.0361(9) Uani 1 1 d . . . . .
H27A H 0.1532 0.0352 0.3451 0.054 Uiso 1 1 calc GR . . . .
H27B H 0.1747 0.0280 0.2859 0.054 Uiso 1 1 calc GR . . . .
H27C H 0.1951 0.1062 0.3196 0.054 Uiso 1 1 calc GR . . . .
C34 C 0.5781(2) 0.1177(2) 0.52530(14) 0.0342(9) Uani 1 1 d . . . . .
H34A H 0.5564 0.1236 0.5588 0.051 Uiso 1 1 calc GR . . . .
H34B H 0.6355 0.1400 0.5303 0.051 Uiso 1 1 calc GR . . . .
H34C H 0.5807 0.0629 0.5166 0.051 Uiso 1 1 calc GR . . . .
C28 C 0.2807(2) -0.06763(19) 0.34980(14) 0.0327(8) Uani 1 1 d . . . . .
H28A H 0.3390 -0.0868 0.3627 0.049 Uiso 1 1 calc GR . . . .
H28B H 0.2576 -0.0883 0.3136 0.049 Uiso 1 1 calc GR . . . .
H28C H 0.2446 -0.0840 0.3748 0.049 Uiso 1 1 calc GR . . . .
C3S C 0.7516(3) 0.1344(2) 0.43418(14) 0.0355(9) Uani 1 1 d . . . . .
H3S H 0.7236 0.1148 0.4000 0.043 Uiso 1 1 calc R . . . .
C4S C 0.7312(2) 0.2063(2) 0.45153(14) 0.0296(8) Uani 1 1 d . . . . .
H4S H 0.6890 0.2373 0.4293 0.035 Uiso 1 1 calc R . . . .
C45 C 0.3551(2) 0.6155(2) 0.32814(16) 0.0356(9) Uani 1 1 d . . . . .
H45A H 0.4094 0.6343 0.3498 0.053 Uiso 1 1 calc GR . . . .
H45B H 0.3472 0.6363 0.2913 0.053 Uiso 1 1 calc GR . . . .
H45C H 0.3561 0.5593 0.3267 0.053 Uiso 1 1 calc GR . . . .
C58 C 0.0492(3) 0.6045(2) 0.14508(16) 0.0357(8) Uani 1 1 d . . . . .
H58A H 0.0525 0.5696 0.1150 0.054 Uiso 1 1 calc GR . . . .
H58B H 0.0824 0.6511 0.1419 0.054 Uiso 1 1 calc GR . . . .
H58C H -0.0107 0.6184 0.1438 0.054 Uiso 1 1 calc GR . . . .
C35 C 0.5125(3) 0.2439(2) 0.4917(2) 0.0478(11) Uani 1 1 d . . . . .
H35A H 0.4756 0.2696 0.4610 0.072 Uiso 1 1 calc GR . . . .
H35B H 0.5698 0.2669 0.4980 0.072 Uiso 1 1 calc GR . . . .
H35C H 0.4883 0.2501 0.5242 0.072 Uiso 1 1 calc GR . . . .
C57 C 0.1790(2) 0.5424(3) 0.20133(17) 0.0455(11) Uani 1 1 d . . . . .
H57A H 0.2012 0.5162 0.2358 0.068 Uiso 1 1 calc GR . . . .
H57B H 0.2130 0.5888 0.1989 0.068 Uiso 1 1 calc GR . . . .
H57C H 0.1827 0.5080 0.1711 0.068 Uiso 1 1 calc GR . . . .
C23 C 0.6944(2) 0.2644(3) 0.30529(15) 0.0386(9) Uani 1 1 d . . . . .
H23A H 0.7014 0.2113 0.2940 0.058 Uiso 1 1 calc GR . . . .
H23B H 0.7337 0.2742 0.3399 0.058 Uiso 1 1 calc GR . . . .
H23C H 0.7072 0.2998 0.2777 0.058 Uiso 1 1 calc GR . . . .
C22 C 0.5919(3) 0.3565(2) 0.33461(16) 0.0458(10) Uani 1 1 d . . . . .
H22A H 0.6060 0.3956 0.3098 0.069 Uiso 1 1 calc GR . . . .
H22B H 0.6302 0.3620 0.3701 0.069 Uiso 1 1 calc GR . . . .
H22C H 0.5325 0.3633 0.3385 0.069 Uiso 1 1 calc GR . . . .
C11S C 0.0701(3) 0.1092(3) 0.50633(19) 0.0359(11) Uani 0.877(8) 1 d . U P B 1
H11S H 0.0494 0.0664 0.4840 0.043 Uiso 0.877(8) 1 calc R . P B 1
C13S C 0.0849(4) 0.2432(3) 0.5155(2) 0.0412(13) Uani 0.877(8) 1 d . U P B 1
H13S H 0.0759 0.2939 0.5015 0.049 Uiso 0.877(8) 1 calc R . P B 1
C16 C 0.3723(9) 0.0706(8) 0.1413(4) 0.0432(15) Uani 0.64(3) 1 d . . P C 1
H16A H 0.3473 0.1032 0.1104 0.065 Uiso 0.64(3) 1 calc GR . P C 1
H16B H 0.3375 0.0242 0.1410 0.065 Uiso 0.64(3) 1 calc GR . P C 1
H16C H 0.4306 0.0562 0.1387 0.065 Uiso 0.64(3) 1 calc GR . P C 1
C12S C 0.0563(3) 0.1816(3) 0.4839(2) 0.0416(12) Uani 0.877(8) 1 d . U P B 1
H12S H 0.0275 0.1881 0.4473 0.050 Uiso 0.877(8) 1 calc R . P B 1
C15S C 0.1384(4) 0.1565(3) 0.5870(2) 0.0500(14) Uani 0.877(8) 1 d . U P B 1
H15S H 0.1678 0.1487 0.6234 0.060 Uiso 0.877(8) 1 calc R . P B 1
C14S C 0.1264(4) 0.2313(3) 0.5675(2) 0.0483(14) Uani 0.877(8) 1 d . U P B 1
H14S H 0.1471 0.2736 0.5902 0.058 Uiso 0.877(8) 1 calc R . P B 1
C15 C 0.2787(8) 0.1441(7) 0.1928(4) 0.0432(15) Uani 0.64(3) 1 d . . P C 1
H15A H 0.2807 0.1752 0.2255 0.065 Uiso 0.64(3) 1 calc GR . P C 1
H15B H 0.2401 0.1004 0.1931 0.065 Uiso 0.64(3) 1 calc GR . P C 1
H15C H 0.2578 0.1757 0.1606 0.065 Uiso 0.64(3) 1 calc GR . P C 1
F2 F 0.2860(7) 0.3317(6) 0.4763(4) 0.0426(6) Uani 0.215(4) 1 d . . P A 2
F1 F 0.1225(9) 0.3312(7) 0.4142(6) 0.0426(6) Uani 0.215(4) 1 d . . P A 2
C7S C 0.170(2) 0.2491(11) 0.5663(11) 0.052(9) Uani 0.123(8) 1 d . U P B 2
H7S H 0.1933 0.2995 0.5701 0.062 Uiso 0.123(8) 1 calc R . P B 2
C8S C 0.1986(17) 0.1940(14) 0.6058(9) 0.051(9) Uani 0.123(8) 1 d G U P B 2
H8S H 0.2413 0.2068 0.6367 0.061 Uiso 0.123(8) 1 calc R . P B 2
C9S C 0.1645(18) 0.1202(13) 0.6003(11) 0.048(8) Uani 0.123(8) 1 d G U P B 2
H9S H 0.1840 0.0826 0.6273 0.057 Uiso 0.123(8) 1 calc R . P B 2
C10S C 0.1019(19) 0.1015(14) 0.5551(13) 0.049(15) Uani 0.123(8) 1 d G U P B 2
H10S H 0.0786 0.0511 0.5513 0.059 Uiso 0.123(8) 1 calc R . P B 2
N2S N 0.0734(16) 0.1566(18) 0.5156(11) 0.052(8) Uani 0.123(8) 1 d G U P B 2
C6S C 0.1074(19) 0.2304(16) 0.5212(10) 0.048(10) Uani 0.123(8) 1 d G U P B 2
H6S H 0.0879 0.2680 0.4941 0.057 Uiso 0.123(8) 1 calc R . P B 2
C15A C 0.2912(13) 0.1191(13) 0.1910(7) 0.0432(15) Uani 0.36(3) 1 d . . P C 2
H15D H 0.2834 0.1434 0.2247 0.065 Uiso 0.36(3) 1 calc GR . P C 2
H15E H 0.2650 0.0679 0.1878 0.065 Uiso 0.36(3) 1 calc GR . P C 2
H15F H 0.2640 0.1507 0.1600 0.065 Uiso 0.36(3) 1 calc GR . P C 2
C16A C 0.3978(13) 0.0688(15) 0.1389(9) 0.0432(15) Uani 0.36(3) 1 d . . P C 2
H16D H 0.3933 0.1052 0.1088 0.065 Uiso 0.36(3) 1 calc GR . P C 2
H16E H 0.3577 0.0262 0.1281 0.065 Uiso 0.36(3) 1 calc GR . P C 2
H16F H 0.4563 0.0486 0.1484 0.065 Uiso 0.36(3) 1 calc GR . P C 2

loop_
_atom_site_aniso_label
_atom_site_aniso_U_11
_atom_site_aniso_U_22
_atom_site_aniso_U_33
_atom_site_aniso_U_23
_atom_site_aniso_U_13
_atom_site_aniso_U_12
Sb1 0.03016(14) 0.03194(15) 0.02921(14) 0.00856(10) 0.01044(10) 0.00946(10)
Mn1 0.0119(2) 0.0083(2) 0.0203(2) -0.00088(16) 0.00336(17) 0.00404(16)
N1 0.0112(11) 0.0095(11) 0.0134(11) -0.0004(9) 0.0027(9) 0.0013(9)
N2 0.0115(11) 0.0081(11) 0.0137(11) -0.0020(9) -0.0005(9) 0.0009(9)
F1A 0.0498(13) 0.0328(13) 0.0523(13) 0.0000(10) 0.0271(11) -0.0011(10)
O1 0.0325(14) 0.0319(15) 0.0542(17) -0.0167(13) -0.0137(13) 0.0100(12)
C6 0.0077(12) 0.0081(13) 0.0128(12) -0.0014(10) -0.0010(10) 0.0012(10)
O2 0.0279(14) 0.0338(16) 0.083(2) -0.0260(15) -0.0206(15) 0.0066(12)
C7 0.0085(12) 0.0084(13) 0.0113(12) -0.0023(10) -0.0010(10) -0.0015(10)
C36 0.0106(12) 0.0067(13) 0.0149(13) 0.0007(10) 0.0041(10) 0.0007(10)
C11 0.0116(13) 0.0070(13) 0.0124(12) -0.0020(10) 0.0001(10) -0.0026(10)
O3 0.077(2) 0.0416(18) 0.084(2) 0.0285(17) 0.054(2) 0.0292(16)
N1S 0.0331(16) 0.0273(16) 0.0277(15) -0.0062(12) 0.0017(12) -0.0017(13)
C5 0.0117(13) 0.0117(14) 0.0132(13) 0.0009(10) 0.0018(10) -0.0028(11)
C24 0.0119(13) 0.0067(12) 0.0118(12) 0.0016(10) 0.0008(10) 0.0014(10)
C32 0.0175(14) 0.0095(13) 0.0145(13) 0.0020(11) 0.0016(11) 0.0008(11)
C41 0.0127(13) 0.0081(13) 0.0116(12) -0.0006(10) 0.0029(10) -0.0010(10)
C4 0.0108(13) 0.0121(14) 0.0132(13) -0.0002(10) -0.0004(10) -0.0030(11)
C33 0.0185(14) 0.0146(14) 0.0142(13) -0.0002(11) 0.0007(11) -0.0052(11)
C39 0.0188(15) 0.0107(14) 0.0208(15) -0.0019(11) -0.0008(12) 0.0072(11)
C62 0.0137(13) 0.0096(13) 0.0164(13) 0.0004(11) -0.0014(11) 0.0038(11)
C40 0.0195(14) 0.0090(13) 0.0139(13) -0.0039(10) 0.0027(11) 0.0014(11)
C10 0.0166(14) 0.0132(14) 0.0160(13) -0.0004(11) 0.0062(11) 0.0017(11)
C25 0.0119(13) 0.0121(14) 0.0169(14) 0.0034(11) -0.0007(11) -0.0005(11)
C9 0.0181(14) 0.0110(14) 0.0219(15) 0.0034(11) 0.0041(12) 0.0067(11)
C42 0.0125(13) 0.0065(13) 0.0148(13) -0.0036(10) -0.0011(11) 0.0011(10)
C12 0.0123(13) 0.0096(13) 0.0141(13) 0.0008(10) 0.0050(10) 0.0020(10)
F2A 0.0498(13) 0.0328(13) 0.0523(13) 0.0000(10) 0.0271(11) -0.0011(10)
C13 0.0213(15) 0.0134(14) 0.0169(14) 0.0015(11) 0.0012(12) -0.0023(12)
C43 0.0159(14) 0.0085(13) 0.0208(14) -0.0078(11) 0.0029(11) -0.0018(11)
C38 0.0121(13) 0.0153(14) 0.0185(14) -0.0017(11) -0.0032(11) 0.0040(11)
C37 0.0129(13) 0.0093(13) 0.0136(13) -0.0011(10) 0.0012(11) 0.0004(10)
C8 0.0186(14) 0.0099(13) 0.0122(13) 0.0017(10) -0.0004(11) 0.0026(11)
C26 0.0131(14) 0.0216(16) 0.0166(14) 0.0009(12) -0.0017(11) -0.0056(12)
C44 0.0212(15) 0.0163(15) 0.0229(15) -0.0052(12) 0.0104(12) -0.0058(12)
C61 0.0224(15) 0.0095(14) 0.0227(15) -0.0018(11) -0.0011(12) -0.0007(12)
C20 0.0182(14) 0.0138(14) 0.0153(14) -0.0004(11) 0.0059(11) -0.0011(11)
C59 0.0267(16) 0.0178(15) 0.0170(14) -0.0043(12) 0.0052(12) 0.0008(13)
C30 0.0232(16) 0.0287(18) 0.0215(15) 0.0026(13) 0.0126(13) 0.0008(13)
C51 0.0210(15) 0.0258(17) 0.0161(14) 0.0050(12) 0.0016(12) -0.0033(13)
C29 0.0130(14) 0.0261(17) 0.0255(16) 0.0029(13) 0.0019(12) -0.0034(12)
C54 0.0117(13) 0.0107(13) 0.0156(13) -0.0030(11) -0.0010(11) 0.0036(11)
C60 0.0245(16) 0.0125(14) 0.0200(15) -0.0075(12) -0.0026(12) 0.0037(12)
C50 0.0180(14) 0.0118(14) 0.0183(14) 0.0003(11) -0.0008(12) -0.0028(11)
C31 0.0248(16) 0.0205(16) 0.0121(13) -0.0002(11) 0.0048(12) 0.0001(13)
C21 0.0228(15) 0.0189(16) 0.0175(14) -0.0013(12) 0.0017(12) -0.0095(12)
C55 0.0206(15) 0.0148(15) 0.0199(14) -0.0058(12) 0.0039(12) -0.0011(12)
C17 0.0273(16) 0.0202(16) 0.0162(14) 0.0043(12) -0.0011(13) 0.0007(13)
C18 0.0313(17) 0.0161(15) 0.0184(15) 0.0075(12) 0.0067(13) 0.0013(13)
C47 0.0131(14) 0.0175(15) 0.0333(17) -0.0089(13) 0.0025(13) -0.0029(12)
C63 0.0235(15) 0.0110(14) 0.0169(14) 0.0012(11) -0.0002(12) 0.0017(12)
N3S 0.051(3) 0.034(2) 0.037(2) 0.0046(17) 0.023(2) 0.001(2)
C49 0.0293(17) 0.0196(16) 0.0184(15) 0.0039(12) -0.0077(13) -0.0011(13)
C19 0.0256(16) 0.0120(14) 0.0237(15) 0.0009(12) 0.0084(13) -0.0047(12)
C1 0.0238(17) 0.0131(15) 0.0343(18) -0.0012(13) 0.0025(14) 0.0107(13)
C5S 0.0302(18) 0.0209(17) 0.0284(17) -0.0058(13) 0.0079(14) -0.0032(14)
C48 0.0166(15) 0.0237(17) 0.0315(17) -0.0028(14) -0.0108(13) 0.0013(13)
C1S 0.0341(19) 0.031(2) 0.0337(19) 0.0039(15) 0.0088(16) 0.0051(16)
C56 0.046(2) 0.0233(17) 0.0239(16) -0.0098(14) 0.0166(15) -0.0143(16)
C64 0.0320(18) 0.0230(17) 0.0288(17) 0.0043(14) 0.0132(14) 0.0086(14)
C14 0.044(2) 0.0267(19) 0.0223(16) 0.0093(14) -0.0156(15) -0.0186(16)
C53 0.0307(18) 0.0300(19) 0.0272(17) 0.0065(14) 0.0100(14) 0.0022(15)
C46 0.050(2) 0.0182(17) 0.0294(18) -0.0003(14) 0.0140(16) -0.0003(16)
C3 0.0321(19) 0.0160(17) 0.059(2) -0.0001(17) 0.0227(18) 0.0151(15)
C65 0.0302(17) 0.0150(16) 0.0284(17) 0.0051(13) 0.0072(14) 0.0013(13)
C2 0.0182(16) 0.0140(16) 0.055(2) -0.0074(15) 0.0028(16) 0.0082(13)
C52 0.038(2) 0.0251(18) 0.0257(17) 0.0061(14) 0.0059(15) -0.0080(15)
C2S 0.049(2) 0.0199(17) 0.041(2) -0.0075(15) 0.0257(18) -0.0073(16)
C27 0.034(2) 0.0273(19) 0.0353(19) -0.0090(15) -0.0193(16) 0.0099(16)
C34 0.0217(17) 0.043(2) 0.0332(19) 0.0196(16) -0.0047(14) -0.0066(16)
C28 0.044(2) 0.0200(17) 0.0263(17) -0.0054(14) -0.0106(15) 0.0085(15)
C3S 0.045(2) 0.041(2) 0.0222(17) -0.0132(16) 0.0094(16) -0.0150(18)
C4S 0.0279(18) 0.035(2) 0.0260(17) 0.0003(14) 0.0066(14) -0.0016(15)
C45 0.043(2) 0.0287(19) 0.044(2) -0.0013(16) 0.0286(18) 0.0006(16)
C58 0.042(2) 0.0187(17) 0.050(2) 0.0062(16) 0.0169(18) 0.0016(16)
C35 0.033(2) 0.0166(18) 0.089(3) -0.009(2) 0.002(2) -0.0084(16)
C57 0.033(2) 0.057(3) 0.044(2) 0.015(2) 0.0018(17) -0.022(2)
C23 0.0242(18) 0.056(3) 0.0322(19) -0.0001(18) -0.0020(15) -0.0040(17)
C22 0.057(3) 0.036(2) 0.037(2) -0.0184(18) -0.0068(19) 0.002(2)
C11S 0.043(2) 0.025(2) 0.045(2) -0.0022(18) 0.0196(19) -0.0022(19)
C13S 0.044(3) 0.027(2) 0.059(3) -0.001(2) 0.025(2) -0.002(2)
C16 0.036(4) 0.026(2) 0.067(2) -0.018(2) 0.011(2) -0.016(4)
C12S 0.040(3) 0.038(2) 0.047(3) 0.008(2) 0.008(2) -0.001(2)
C15S 0.070(4) 0.054(3) 0.032(2) -0.002(2) 0.025(2) -0.009(3)
C14S 0.062(3) 0.040(3) 0.051(3) -0.014(2) 0.031(2) -0.013(2)
C15 0.036(4) 0.026(2) 0.067(2) -0.018(2) 0.011(2) -0.016(4)
F2 0.0498(13) 0.0328(13) 0.0523(13) 0.0000(10) 0.0271(11) -0.0011(10)
F1 0.0498(13) 0.0328(13) 0.0523(13) 0.0000(10) 0.0271(11) -0.0011(10)
C7S 0.070(18) 0.038(12) 0.060(14) 0.018(10) 0.042(13) 0.010(11)
C8S 0.064(16) 0.040(12) 0.059(14) 0.021(10) 0.039(12) 0.003(11)
C9S 0.057(16) 0.036(12) 0.063(16) 0.019(10) 0.042(12) 0.008(11)
C10S 0.06(2) 0.040(14) 0.062(19) 0.019(12) 0.043(16) 0.006(13)
N2S 0.063(15) 0.044(13) 0.064(15) 0.018(11) 0.046(12) 0.009(11)
C6S 0.06(2) 0.041(13) 0.056(15) 0.018(11) 0.047(12) 0.010(11)
C15A 0.036(4) 0.026(2) 0.067(2) -0.018(2) 0.011(2) -0.016(4)
C16A 0.036(4) 0.026(2) 0.067(2) -0.018(2) 0.011(2) -0.016(4)

loop_
_atom_type_symbol
_atom_type_description
_atom_type_scat_dispersion_real
_atom_type_scat_dispersion_imag
_atom_type_scat_source
C C 0.0033 0.0016 'International Tables Vol C Tables 4.2.6.8 and 6.1.1.4'
H H 0.0000 0.0000 'International Tables Vol C Tables 4.2.6.8 and 6.1.1.4'
F F 0.0171 0.0103 'International Tables Vol C Tables 4.2.6.8 and 6.1.1.4'
Mn Mn 0.3368 0.7283 'International Tables Vol C Tables 4.2.6.8 and 6.1.1.4'
N N 0.0061 0.0033 'International Tables Vol C Tables 4.2.6.8 and 6.1.1.4'
O O 0.0106 0.0060 'International Tables Vol C Tables 4.2.6.8 and 6.1.1.4'
Sb Sb -0.5866 1.5461 'International Tables Vol C Tables 4.2.6.8 and 6.1.1.4'

loop_
_geom_angle_atom_site_label_1
_geom_angle_atom_site_label_2
_geom_angle_atom_site_label_3
_geom_angle
F1A Sb1 Mn1 99.81(10)
F2A Sb1 Mn1 100.27(8)
F2A Sb1 F1A 89.68(13)
F2 Sb1 Mn1 106.5(3)
F2 Sb1 F1 94.4(5)
F1 Sb1 Mn1 102.6(4)
C5 Mn1 Sb1 86.96(8)
C5 Mn1 C4 173.72(11)
C4 Mn1 Sb1 86.79(8)
C1 Mn1 Sb1 86.85(11)
C1 Mn1 C5 90.25(12)
C1 Mn1 C4 88.81(12)
C1 Mn1 C3 93.37(16)
C3 Mn1 Sb1 178.74(10)
C3 Mn1 C5 91.80(12)
C3 Mn1 C4 94.46(12)
C2 Mn1 Sb1 85.82(12)
C2 Mn1 C5 90.48(12)
C2 Mn1 C4 89.67(12)
C2 Mn1 C1 172.59(16)
C2 Mn1 C3 93.98(17)
C5 N1 C6 177.2(3)
C4 N2 C36 177.1(3)
N1 C6 C7 118.0(2)
C11 C6 N1 118.9(2)
C11 C6 C7 123.1(2)
C6 C7 C24 121.3(2)
C8 C7 C6 117.3(2)
C8 C7 C24 121.4(2)
N2 C36 C41 118.5(2)
C37 C36 N2 118.2(2)
C37 C36 C41 123.2(2)
C6 C11 C12 121.1(2)
C10 C11 C6 117.5(2)
C10 C11 C12 121.4(2)
C1S N1S C5S 116.2(3)
N1 C5 Mn1 178.9(2)
C32 C24 C7 119.6(2)
C25 C24 C7 119.3(2)
C25 C24 C32 121.1(2)
C24 C32 C33 121.2(2)
C31 C32 C24 118.3(3)
C31 C32 C33 120.5(3)
C36 C41 C42 119.8(2)
C40 C41 C36 117.6(2)
C40 C41 C42 122.5(2)
N2 C4 Mn1 179.4(3)
C32 C33 H33 107.6
C32 C33 C35 111.4(3)
C34 C33 C32 111.7(2)
C34 C33 H33 107.6
C34 C33 C35 110.8(3)
C35 C33 H33 107.6
C40 C39 H39 119.7
C38 C39 H39 119.7
C38 C39 C40 120.5(3)
C61 C62 C54 118.3(3)
C61 C62 C63 120.4(3)
C54 C62 C63 121.2(2)
C41 C40 C39 120.5(3)
C41 C40 H40 119.7
C39 C40 H40 119.7
C11 C10 H10 119.7
C9 C10 C11 120.6(3)
C9 C10 H10 119.7
C24 C25 C26 121.3(2)
C29 C25 C24 118.3(3)
C29 C25 C26 120.4(2)
C10 C9 H9 119.7
C8 C9 C10 120.6(3)
C8 C9 H9 119.7
C43 C42 C41 118.3(2)
C50 C42 C41 120.8(2)
C50 C42 C43 120.9(3)
C13 C12 C11 119.6(2)
C13 C12 C20 120.9(3)
C20 C12 C11 119.5(2)
C12 C13 C14 121.8(3)
C17 C13 C12 118.5(3)
C17 C13 C14 119.7(3)
C42 C43 C44 121.2(3)
C47 C43 C42 118.4(3)
C47 C43 C44 120.3(3)
C39 C38 H38 119.5
C39 C38 C37 121.0(3)
C37 C38 H38 119.5
C36 C37 C54 121.2(2)
C38 C37 C36 117.0(2)
C38 C37 C54 121.7(2)
C7 C8 H8 119.5
C9 C8 C7 121.0(2)
C9 C8 H8 119.5
C25 C26 H26 107.7
C25 C26 C28 111.5(2)
C27 C26 C25 112.3(3)
C27 C26 H26 107.7
C27 C26 C28 109.8(3)
C28 C26 H26 107.7
C43 C44 H44 107.5
C43 C44 C46 110.4(2)
C43 C44 C45 113.5(3)
C46 C44 H44 107.5
C45 C44 H44 107.5
C45 C44 C46 110.2(3)
C62 C61 H61 119.5
C60 C61 C62 121.0(3)
C60 C61 H61 119.5
C12 C20 C21 121.9(2)
C19 C20 C12 118.4(3)
C19 C20 C21 119.7(3)
C60 C59 H59 119.4
C60 C59 C55 121.2(3)
C55 C59 H59 119.4
C29 C30 H30 120.1
C29 C30 C31 119.7(3)
C31 C30 H30 120.1
C50 C51 H51 108.0
C50 C51 C53 109.5(3)
C50 C51 C52 113.1(3)
C53 C51 H51 108.0
C52 C51 H51 108.0
C52 C51 C53 109.9(3)
C25 C29 H29 119.4
C30 C29 C25 121.2(3)
C30 C29 H29 119.4
C62 C54 C37 119.5(2)
C55 C54 C62 120.9(3)
C55 C54 C37 119.6(2)
C61 C60 H60 120.0
C59 C60 C61 119.9(3)
C59 C60 H60 120.0
C42 C50 C51 121.8(3)
C49 C50 C42 118.1(3)
C49 C50 C51 120.1(3)
C32 C31 H31 119.3
C30 C31 C32 121.3(3)
C30 C31 H31 119.3
C20 C21 H21 107.6
C20 C21 C23 110.7(3)
C20 C21 C22 112.2(3)
C23 C21 H21 107.6
C23 C21 C22 110.7(3)
C22 C21 H21 107.6
C59 C55 C54 118.6(3)
C59 C55 C56 119.4(3)
C54 C55 C56 122.0(3)
C13 C17 H17 119.4
C18 C17 C13 121.1(3)
C18 C17 H17 119.4
C17 C18 H18 120.1
C17 C18 C19 119.9(3)
C19 C18 H18 120.1
C43 C47 H47 119.4
C48 C47 C43 121.2(3)
C48 C47 H47 119.4
C62 C63 H63 107.5
C62 C63 C64 109.9(2)
C62 C63 C65 113.6(2)
C64 C63 H63 107.5
C65 C63 H63 107.5
C65 C63 C64 110.5(3)
C11S N3S C15S 116.5(5)
C50 C49 H49 119.3
C48 C49 C50 121.4(3)
C48 C49 H49 119.3
C20 C19 H19 119.4
C18 C19 C20 121.2(3)
C18 C19 H19 119.4
O1 C1 Mn1 179.0(3)
N1S C5S H5S 118.0
N1S C5S C4S 124.0(3)
C4S C5S H5S 118.0
C47 C48 C49 120.1(3)
C47 C48 H48 120.0
C49 C48 H48 120.0
N1S C1S H1S 117.8
N1S C1S C2S 124.4(3)
C2S C1S H1S 117.8
C55 C56 H56 108.0
C55 C56 C57 110.0(3)
C58 C56 C55 112.4(3)
C58 C56 H56 108.0
C58 C56 C57 110.4(3)
C57 C56 H56 108.0
C63 C64 H64A 109.5
C63 C64 H64B 109.5
C63 C64 H64C 109.5
H64A C64 H64B 109.5
H64A C64 H64C 109.5
H64B C64 H64C 109.5
C13 C14 H14 108.4
C13 C14 H14A 104.7
C13 C14 C15 105.8(4)
C13 C14 C16A 105.4(8)
C16 C14 C13 116.2(5)
C16 C14 H14 108.4
C16 C14 C15 109.3(6)
C15 C14 H14 108.4
C15A C14 C13 120.7(10)
C15A C14 H14A 104.7
C15A C14 C16A 115.1(9)
C16A C14 H14A 104.7
C51 C53 H53A 109.5
C51 C53 H53B 109.5
C51 C53 H53C 109.5
H53A C53 H53B 109.5
H53A C53 H53C 109.5
H53B C53 H53C 109.5
C44 C46 H46A 109.5
C44 C46 H46B 109.5
C44 C46 H46C 109.5
H46A C46 H46B 109.5
H46A C46 H46C 109.5
H46B C46 H46C 109.5
O3 C3 Mn1 179.5(4)
C63 C65 H65A 109.5
C63 C65 H65B 109.5
C63 C65 H65C 109.5
H65A C65 H65B 109.5
H65A C65 H65C 109.5
H65B C65 H65C 109.5
O2 C2 Mn1 179.2(4)
C51 C52 H52A 109.5
C51 C52 H52B 109.5
C51 C52 H52C 109.5
H52A C52 H52B 109.5
H52A C52 H52C 109.5
H52B C52 H52C 109.5
C1S C2S H2S 120.8
C1S C2S C3S 118.4(3)
C3S C2S H2S 120.8
C26 C27 H27A 109.5
C26 C27 H27B 109.5
C26 C27 H27C 109.5
H27A C27 H27B 109.5
H27A C27 H27C 109.5
H27B C27 H27C 109.5
C33 C34 H34A 109.5
C33 C34 H34B 109.5
C33 C34 H34C 109.5
H34A C34 H34B 109.5
H34A C34 H34C 109.5
H34B C34 H34C 109.5
C26 C28 H28A 109.5
C26 C28 H28B 109.5
C26 C28 H28C 109.5
H28A C28 H28B 109.5
H28A C28 H28C 109.5
H28B C28 H28C 109.5
C2S C3S H3S 120.9
C2S C3S C4S 118.2(3)
C4S C3S H3S 120.9
C5S C4S C3S 118.7(3)
C5S C4S H4S 120.7
C3S C4S H4S 120.7
C44 C45 H45A 109.5
C44 C45 H45B 109.5
C44 C45 H45C 109.5
H45A C45 H45B 109.5
H45A C45 H45C 109.5
H45B C45 H45C 109.5
C56 C58 H58A 109.5
C56 C58 H58B 109.5
C56 C58 H58C 109.5
H58A C58 H58B 109.5
H58A C58 H58C 109.5
H58B C58 H58C 109.5
C33 C35 H35A 109.5
C33 C35 H35B 109.5
C33 C35 H35C 109.5
H35A C35 H35B 109.5
H35A C35 H35C 109.5
H35B C35 H35C 109.5
C56 C57 H57A 109.5
C56 C57 H57B 109.5
C56 C57 H57C 109.5
H57A C57 H57B 109.5
H57A C57 H57C 109.5
H57B C57 H57C 109.5
C21 C23 H23A 109.5
C21 C23 H23B 109.5
C21 C23 H23C 109.5
H23A C23 H23B 109.5
H23A C23 H23C 109.5
H23B C23 H23C 109.5
C21 C22 H22A 109.5
C21 C22 H22B 109.5
C21 C22 H22C 109.5
H22A C22 H22B 109.5
H22A C22 H22C 109.5
H22B C22 H22C 109.5
N3S C11S H11S 117.8
N3S C11S C12S 124.5(5)
C12S C11S H11S 117.8
C12S C13S H13S 120.5
C14S C13S H13S 120.5
C14S C13S C12S 119.0(6)
C14 C16 H16A 109.5
C14 C16 H16B 109.5
C14 C16 H16C 109.5
H16A C16 H16B 109.5
H16A C16 H16C 109.5
H16B C16 H16C 109.5
C11S C12S H12S 120.8
C13S C12S C11S 118.3(5)
C13S C12S H12S 120.8
N3S C15S H15S 118.8
N3S C15S C14S 122.4(5)
C14S C15S H15S 118.8
C13S C14S C15S 119.3(5)
C13S C14S H14S 120.3
C15S C14S H14S 120.3
C14 C15 H15A 109.5
C14 C15 H15B 109.5
C14 C15 H15C 109.5
H15A C15 H15B 109.5
H15A C15 H15C 109.5
H15B C15 H15C 109.5
C8S C7S H7S 120.0
C8S C7S C6S 120.0
C6S C7S H7S 120.0
C7S C8S H8S 120.0
C9S C8S C7S 120.0
C9S C8S H8S 120.0
C8S C9S H9S 120.0
C8S C9S C10S 120.0
C10S C9S H9S 120.0
C9S C10S H10S 120.0
C9S C10S N2S 120.0
N2S C10S H10S 120.0
C6S N2S C10S 120.0
C7S C6S H6S 120.0
N2S C6S C7S 120.0
N2S C6S H6S 120.0
C14 C15A H15D 109.5
C14 C15A H15E 109.5
C14 C15A H15F 109.5
H15D C15A H15E 109.5
H15D C15A H15F 109.5
H15E C15A H15F 109.5
C14 C16A H16D 109.5
C14 C16A H16E 109.5
C14 C16A H16F 109.5
H16D C16A H16E 109.5
H16D C16A H16F 109.5
H16E C16A H16F 109.5

loop_
_geom_bond_atom_site_label_1
_geom_bond_atom_site_label_2
_geom_bond_distance
Sb1 Mn1 2.6107(5)
Sb1 F1A 1.956(4)
Sb1 F2A 1.897(3)
Sb1 F2 1.837(11)
Sb1 F1 1.916(15)
Mn1 C5 1.897(3)
Mn1 C4 1.899(3)
Mn1 C1 1.863(4)
Mn1 C3 1.870(4)
Mn1 C2 1.849(4)
N1 C6 1.399(3)
N1 C5 1.157(4)
N2 C36 1.398(3)
N2 C4 1.157(4)
O1 C1 1.104(4)
C6 C7 1.402(4)
C6 C11 1.398(4)
O2 C2 1.134(4)
C7 C24 1.496(4)
C7 C8 1.391(4)
C36 C41 1.404(4)
C36 C37 1.398(4)
C11 C10 1.393(4)
C11 C12 1.504(4)
O3 C3 1.061(4)
N1S C5S 1.335(5)
N1S C1S 1.333(5)
C24 C32 1.404(4)
C24 C25 1.403(4)
C32 C33 1.522(4)
C32 C31 1.392(4)
C41 C40 1.387(4)
C41 C42 1.500(4)
C33 H33 1.0000
C33 C34 1.519(4)
C33 C35 1.523(5)
C39 H39 0.9500
C39 C40 1.391(4)
C39 C38 1.388(4)
C62 C61 1.396(4)
C62 C54 1.409(4)
C62 C63 1.516(4)
C40 H40 0.9500
C10 H10 0.9500
C10 C9 1.393(4)
C25 C26 1.522(4)
C25 C29 1.395(4)
C9 H9 0.9500
C9 C8 1.382(4)
C42 C43 1.412(4)
C42 C50 1.405(4)
C12 C13 1.399(4)
C12 C20 1.402(4)
C13 C17 1.395(4)
C13 C14 1.529(4)
C43 C44 1.519(4)
C43 C47 1.399(4)
C38 H38 0.9500
C38 C37 1.393(4)
C37 C54 1.500(4)
C8 H8 0.9500
C26 H26 1.0000
C26 C27 1.519(4)
C26 C28 1.528(4)
C44 H44 1.0000
C44 C46 1.534(4)
C44 C45 1.528(4)
C61 H61 0.9500
C61 C60 1.387(4)
C20 C21 1.517(4)
C20 C19 1.394(4)
C59 H59 0.9500
C59 C60 1.379(4)
C59 C55 1.393(4)
C30 H30 0.9500
C30 C29 1.380(4)
C30 C31 1.382(4)
C51 H51 1.0000
C51 C50 1.521(4)
C51 C53 1.537(5)
C51 C52 1.534(4)
C29 H29 0.9500
C54 C55 1.402(4)
C60 H60 0.9500
C50 C49 1.398(4)
C31 H31 0.9500
C21 H21 1.0000
C21 C23 1.522(5)
C21 C22 1.526(5)
C55 C56 1.527(4)
C17 H17 0.9500
C17 C18 1.376(4)
C18 H18 0.9500
C18 C19 1.377(4)
C47 H47 0.9500
C47 C48 1.369(5)
C63 H63 1.0000
C63 C64 1.538(4)
C63 C65 1.530(4)
N3S C11S 1.317(6)
N3S C15S 1.338(7)
C49 H49 0.9500
C49 C48 1.384(5)
C19 H19 0.9500
C5S H5S 0.9500
C5S C4S 1.374(5)
C48 H48 0.9500
C1S H1S 0.9500
C1S C2S 1.372(5)
C56 H56 1.0000
C56 C58 1.516(5)
C56 C57 1.533(5)
C64 H64A 0.9800
C64 H64B 0.9800
C64 H64C 0.9800
C14 H14 1.0000
C14 H14A 1.0000
C14 C16 1.453(12)
C14 C15 1.630(15)
C14 C15A 1.33(2)
C14 C16A 1.63(2)
C53 H53A 0.9800
C53 H53B 0.9800
C53 H53C 0.9800
C46 H46A 0.9800
C46 H46B 0.9800
C46 H46C 0.9800
C65 H65A 0.9800
C65 H65B 0.9800
C65 H65C 0.9800
C52 H52A 0.9800
C52 H52B 0.9800
C52 H52C 0.9800
C2S H2S 0.9500
C2S C3S 1.383(6)
C27 H27A 0.9800
C27 H27B 0.9800
C27 H27C 0.9800
C34 H34A 0.9800
C34 H34B 0.9800
C34 H34C 0.9800
C28 H28A 0.9800
C28 H28B 0.9800
C28 H28C 0.9800
C3S H3S 0.9500
C3S C4S 1.385(5)
C4S H4S 0.9500
C45 H45A 0.9800
C45 H45B 0.9800
C45 H45C 0.9800
C58 H58A 0.9800
C58 H58B 0.9800
C58 H58C 0.9800
C35 H35A 0.9800
C35 H35B 0.9800
C35 H35C 0.9800
C57 H57A 0.9800
C57 H57B 0.9800
C57 H57C 0.9800
C23 H23A 0.9800
C23 H23B 0.9800
C23 H23C 0.9800
C22 H22A 0.9800
C22 H22B 0.9800
C22 H22C 0.9800
C11S H11S 0.9500
C11S C12S 1.379(7)
C13S H13S 0.9500
C13S C12S 1.358(7)
C13S C14S 1.356(8)
C16 H16A 0.9800
C16 H16B 0.9800
C16 H16C 0.9800
C12S H12S 0.9500
C15S H15S 0.9500
C15S C14S 1.390(8)
C14S H14S 0.9500
C15 H15A 0.9800
C15 H15B 0.9800
C15 H15C 0.9800
C7S H7S 0.9500
C7S C8S 1.3900
C7S C6S 1.3900
C8S H8S 0.9500
C8S C9S 1.3900
C9S H9S 0.9500
C9S C10S 1.3900
C10S H10S 0.9500
C10S N2S 1.3900
N2S C6S 1.3900
C6S H6S 0.9500
C15A H15D 0.9800
C15A H15E 0.9800
C15A H15F 0.9800
C16A H16D 0.9800
C16A H16E 0.9800
C16A H16F 0.9800

loop_
_geom_torsion_atom_site_label_1
_geom_torsion_atom_site_label_2
_geom_torsion_atom_site_label_3
_geom_torsion_atom_site_label_4
_geom_torsion
N1 C6 C7 C24 2.7(4)
N1 C6 C7 C8 -177.5(2)
N1 C6 C11 C10 178.9(2)
N1 C6 C11 C12 -1.9(4)
N2 C36 C41 C40 176.1(2)
N2 C36 C41 C42 0.7(4)
N2 C36 C37 C38 -176.1(2)
N2 C36 C37 C54 1.0(4)
C6 C7 C24 C32 -95.3(3)
C6 C7 C24 C25 85.6(3)
C6 C7 C8 C9 -1.8(4)
C6 C11 C10 C9 -1.0(4)
C6 C11 C12 C13 -92.2(3)
C6 C11 C12 C20 88.0(3)
C7 C6 C11 C10 -1.1(4)
C7 C6 C11 C12 178.1(2)
C7 C24 C32 C33 3.5(4)
C7 C24 C32 C31 -176.8(3)
C7 C24 C25 C26 -2.9(4)
C7 C24 C25 C29 176.6(3)
C36 C41 C40 C39 0.4(4)
C36 C41 C42 C43 78.7(3)
C36 C41 C42 C50 -100.7(3)
C36 C37 C54 C62 84.9(3)
C36 C37 C54 C55 -96.4(3)
C11 C6 C7 C24 -177.3(2)
C11 C6 C7 C8 2.5(4)
C11 C10 C9 C8 1.7(4)
C11 C12 C13 C17 -177.9(3)
C11 C12 C13 C14 3.8(4)
C11 C12 C20 C21 -0.8(4)
C11 C12 C20 C19 177.6(3)
N1S C5S C4S C3S 0.2(5)
N1S C1S C2S C3S -0.7(5)
C24 C7 C8 C9 178.0(3)
C24 C32 C33 C34 -116.3(3)
C24 C32 C33 C35 119.2(3)
C24 C32 C31 C30 -0.8(4)
C24 C25 C26 C27 -130.7(3)
C24 C25 C26 C28 105.5(3)
C24 C25 C29 C30 1.1(4)
C32 C24 C25 C26 178.0(3)
C32 C24 C25 C29 -2.5(4)
C41 C36 C37 C38 0.7(4)
C41 C36 C37 C54 177.8(2)
C41 C42 C43 C44 4.2(4)
C41 C42 C43 C47 -179.2(2)
C41 C42 C50 C51 -2.9(4)
C41 C42 C50 C49 179.7(3)
C33 C32 C31 C30 178.9(3)
C39 C38 C37 C36 -0.4(4)
C39 C38 C37 C54 -177.6(3)
C62 C61 C60 C59 1.2(4)
C62 C54 C55 C59 1.5(4)
C62 C54 C55 C56 -175.6(3)
C40 C41 C42 C43 -96.5(3)
C40 C41 C42 C50 84.0(3)
C40 C39 C38 C37 0.1(5)
C10 C11 C12 C13 87.1(3)
C10 C11 C12 C20 -92.7(3)
C10 C9 C8 C7 -0.2(4)
C25 C24 C32 C33 -177.4(3)
C25 C24 C32 C31 2.3(4)
C42 C41 C40 C39 175.7(3)
C42 C43 C44 C46 94.4(3)
C42 C43 C44 C45 -141.3(3)
C42 C43 C47 C48 -0.4(4)
C42 C50 C49 C48 -0.6(5)
C12 C11 C10 C9 179.7(3)
C12 C13 C17 C18 -0.4(5)
C12 C13 C14 C16 -131.5(7)
C12 C13 C14 C15 107.0(5)
C12 C13 C14 C15A 106.1(10)
C12 C13 C14 C16A -121.4(9)
C12 C20 C21 C23 104.9(3)
C12 C20 C21 C22 -130.8(3)
C12 C20 C19 C18 1.0(4)
C13 C12 C20 C21 179.4(3)
C13 C12 C20 C19 -2.1(4)
C13 C17 C18 C19 -0.7(5)
C43 C42 C50 C51 177.6(3)
C43 C42 C50 C49 0.2(4)
C43 C47 C48 C49 0.1(5)
C38 C39 C40 C41 -0.1(4)
C38 C37 C54 C62 -98.1(3)
C38 C37 C54 C55 80.6(4)
C37 C36 C41 C40 -0.7(4)
C37 C36 C41 C42 -176.1(2)
C37 C54 C55 C59 -177.2(3)
C37 C54 C55 C56 5.7(4)
C8 C7 C24 C32 84.9(3)
C8 C7 C24 C25 -94.2(3)
C26 C25 C29 C30 -179.3(3)
C44 C43 C47 C48 176.2(3)
C61 C62 C54 C37 176.5(2)
C61 C62 C54 C55 -2.2(4)
C61 C62 C63 C64 -90.6(3)
C61 C62 C63 C65 33.8(4)
C20 C12 C13 C17 1.9(4)
C20 C12 C13 C14 -176.4(3)
C59 C55 C56 C58 48.7(4)
C59 C55 C56 C57 -74.7(4)
C51 C50 C49 C48 -178.0(3)
C29 C25 C26 C27 49.8(4)
C29 C25 C26 C28 -74.0(4)
C29 C30 C31 C32 -0.5(5)
C54 C62 C61 C60 0.9(4)
C54 C62 C63 C64 86.5(3)
C54 C62 C63 C65 -149.2(3)
C54 C55 C56 C58 -134.1(3)
C54 C55 C56 C57 102.4(3)
C60 C59 C55 C54 0.6(5)
C60 C59 C55 C56 177.8(3)
C50 C42 C43 C44 -176.3(2)
C50 C42 C43 C47 0.3(4)
C50 C49 C48 C47 0.5(5)
C31 C32 C33 C34 64.0(4)
C31 C32 C33 C35 -60.4(4)
C31 C30 C29 C25 0.3(5)
C21 C20 C19 C18 179.4(3)
C55 C59 C60 C61 -1.9(5)
C17 C13 C14 C16 50.3(8)
C17 C13 C14 C15 -71.2(5)
C17 C13 C14 C15A -72.2(10)
C17 C13 C14 C16A 60.3(9)
C17 C18 C19 C20 0.5(5)
C47 C43 C44 C46 -82.2(3)
C47 C43 C44 C45 42.1(4)
C63 C62 C61 C60 178.0(3)
C63 C62 C54 C37 -0.6(4)
C63 C62 C54 C55 -179.3(3)
N3S C11S C12S C13S -0.5(8)
N3S C15S C14S C13S -0.3(9)
C19 C20 C21 C23 -73.5(4)
C19 C20 C21 C22 50.8(4)
C5S N1S C1S C2S 0.6(5)
C1S N1S C5S C4S -0.3(5)
C1S C2S C3S C4S 0.5(5)
C14 C13 C17 C18 177.9(3)
C53 C51 C50 C42 -91.9(3)
C53 C51 C50 C49 85.4(3)
C52 C51 C50 C42 145.1(3)
C52 C51 C50 C49 -37.6(4)
C2S C3S C4S C5S -0.3(5)
C11S N3S C15S C14S 0.4(8)
C12S C13S C14S C15S -0.2(9)
C15S N3S C11S C12S 0.0(8)
C14S C13S C12S C11S 0.6(9)
C7S C8S C9S C10S 0.0
C8S C7S C6S N2S 0.0
C8S C9S C10S N2S 0.0
C9S C10S N2S C6S 0.0
C10S N2S C6S C7S 0.0
C6S C7S C8S C9S 0.0
